data_7106086
loop_
_publ_author_name
'Jing Wang'
'Jinjin Wang'
'Yuanxun Zhu'
'Ping Lu'
'Yan-Guang Wang'

_publ_section_title
;
 Copper-cascade catalysis: synthesis of 3-functionalized indoles
;
_journal_name_full Chem.Commun.
_journal_page_first 3275
_journal_paper_doi 10.1039/c0cc04922k
_journal_volume 47
_journal_year 2011
_chemical_formula_moiety 'C25 H22 N2 O3 S'
_chemical_formula_sum 'C25 H22 N2 O3 S'
_chemical_formula_weight 430.51
_chemical_name_systematic
;
?
;
_space_group_IT_number 14
_symmetry_cell_setting monoclinic
_symmetry_space_group_name_Hall '-P 2ybc'
_symmetry_space_group_name_H-M 'P 1 21/c 1'
_atom_sites_solution_hydrogens geom
_atom_sites_solution_primary direct
_atom_sites_solution_secondary difmap
_audit_creation_method SHELXL-97
_cell_angle_alpha 90.00
_cell_angle_beta 101.515(4)
_cell_angle_gamma 90.00
_cell_formula_units_Z 4
_cell_length_a 7.3334(3)
_cell_length_b 17.1511(6)
_cell_length_c 17.5542(7)
_cell_measurement_reflns_used 3843
_cell_measurement_temperature 293(2)
_cell_measurement_theta_max 66.9440
_cell_measurement_theta_min 2.5735
_cell_volume 2163.46(15)
_computing_cell_refinement
;
CrysAlisPro, Oxford Diffraction Ltd.,
Version 1.171.33.52 (release 06-11-2009 CrysAlis171 .NET)
(compiled Nov 6 2009,16:24:50)
;
_computing_data_collection
;
CrysAlisPro, Oxford Diffraction Ltd.,
Version 1.171.33.52 (release 06-11-2009 CrysAlis171 .NET)
(compiled Nov 6 2009,16:24:50)
;
_computing_data_reduction
;
CrysAlisPro, Oxford Diffraction Ltd.,
Version 1.171.33.52 (release 06-11-2009 CrysAlis171 .NET)
(compiled Nov 6 2009,16:24:50)
;
_computing_molecular_graphics
;
OLEX2: a complete structure solution, refinement and analysis program.
Dolomanov et al., J. Appl. Cryst. (2009). 42, 339-341
;
_computing_publication_material
;
OLEX2: a complete structure solution, refinement and analysis program.
Dolomanov et al., J. Appl. Cryst. (2009). 42, 339-341
;
_diffrn_ambient_temperature 293(2)
_diffrn_detector_area_resol_mean 10.3592
_diffrn_measured_fraction_theta_full 0.959
_diffrn_measured_fraction_theta_max 0.959
_diffrn_measurement_device_type 'Xcalibur, Atlas, Gemini ultra'
_diffrn_measurement_method '\w scans'
_diffrn_radiation_monochromator graphite
_diffrn_radiation_source 'fine-focus sealed tube'
_diffrn_radiation_type CuK\a
_diffrn_radiation_wavelength 1.54184
_diffrn_reflns_av_R_equivalents 0.0515
_diffrn_reflns_av_sigmaI/netI 0.0365
_diffrn_reflns_limit_h_max 7
_diffrn_reflns_limit_h_min -8
_diffrn_reflns_limit_k_max 18
_diffrn_reflns_limit_k_min -20
_diffrn_reflns_limit_l_max 20
_diffrn_reflns_limit_l_min -19
_diffrn_reflns_number 14958
_diffrn_reflns_theta_full 67.14
_diffrn_reflns_theta_max 67.14
_diffrn_reflns_theta_min 3.64
_exptl_absorpt_coefficient_mu 1.570
_exptl_absorpt_correction_T_max 0.91
_exptl_absorpt_correction_T_min 0.89
_exptl_absorpt_correction_type multi-scan
_exptl_absorpt_process_details
;
CrysAlisPro, Oxford Diffraction Ltd.,
Version 1.171.33.53 (release 17-11-2009 CrysAlis171 .NET)
(compiled Nov 17 2009,16:58:22)
Empirical absorption correction using spherical harmonics,
implemented in SCALE3 ABSPACK scaling algorithm.
;
_exptl_crystal_colour yellow
_exptl_crystal_density_diffrn 1.322
_exptl_crystal_density_method 'not measured'
_exptl_crystal_description needle
_exptl_crystal_F_000 904
_exptl_crystal_size_max 0.42
_exptl_crystal_size_mid 0.10
_exptl_crystal_size_min 0.05
_refine_diff_density_max 0.172
_refine_diff_density_min -0.240
_refine_diff_density_rms 0.030
_refine_ls_extinction_method none
_refine_ls_goodness_of_fit_ref 1.020
_refine_ls_hydrogen_treatment constr
_refine_ls_matrix_type full
_refine_ls_number_parameters 283
_refine_ls_number_reflns 3708
_refine_ls_number_restraints 0
_refine_ls_restrained_S_all 1.020
_refine_ls_R_factor_all 0.0742
_refine_ls_R_factor_gt 0.0431
_refine_ls_shift/su_max 0.000
_refine_ls_shift/su_mean 0.000
_refine_ls_structure_factor_coef Fsqd
_refine_ls_weighting_details 'calc w=1/[\s^2^(Fo^2^)+(0.0612P)^2^+0.0871P] where P=(Fo^2^+2Fc^2^)/3'
_refine_ls_weighting_scheme calc
_refine_ls_wR_factor_gt 0.1058
_refine_ls_wR_factor_ref 0.1206
_reflns_number_gt 2441
_reflns_number_total 3708
_reflns_threshold_expression >2sigma(I)
_cod_data_source_file C0CC04922K.TXT
_cod_data_source_block 100125_hell0113
_cod_depositor_comments
;
The following automatic conversions were performed:

'_symmetry_cell_setting' value 'Monoclinic' changed to 'monoclinic'
according to the built-in table from CIF Core dictionary named
'cif_core.dic' version 2.4.1 from 2010-06-29.

Automatic conversion script
Id: cif_fix_values 1646 2011-03-28 12:23:43Z adriana 
;
_cod_original_cell_volume 2163.46(14)
_cod_original_sg_symbol_H-M 'P 21/c'
_cod_database_code 7106086

loop_
_symmetry_equiv_pos_as_xyz
'x, y, z'
'-x, y+1/2, -z+1/2'
'-x, -y, -z'
'x, -y-1/2, z-1/2'

loop_
_atom_site_label
_atom_site_type_symbol
_atom_site_fract_x
_atom_site_fract_y
_atom_site_fract_z
_atom_site_U_iso_or_equiv
_atom_site_adp_type
_atom_site_occupancy
_atom_site_symmetry_multiplicity
_atom_site_calc_flag
_atom_site_refinement_flags
_atom_site_disorder_assembly
_atom_site_disorder_group
S1 S 1.00530(9) 0.31015(4) 0.45835(4) 0.0743(2) Uani 1 1 d . . .
O1 O 0.9773(2) 0.16175(12) 0.32306(11) 0.0821(5) Uani 1 1 d . . .
O2 O 0.9279(3) 0.32759(11) 0.37902(10) 0.0880(5) Uani 1 1 d . . .
O3 O 1.2037(3) 0.31208(13) 0.48178(13) 0.0950(6) Uani 1 1 d . . .
N1 N 0.7318(2) -0.02457(10) 0.48579(12) 0.0625(5) Uani 1 1 d . . .
N2 N 0.9348(3) 0.22671(11) 0.48677(11) 0.0704(5) Uani 1 1 d . . .
C1 C 0.8303(3) 0.13525(16) 0.61793(14) 0.0701(6) Uani 1 1 d . . .
H1 H 0.8642 0.1873 0.6155 0.084 Uiso 1 1 calc R . .
C2 C 0.8041(4) 0.1028(2) 0.68708(16) 0.0846(8) Uani 1 1 d . . .
H2 H 0.8199 0.1337 0.7315 0.101 Uiso 1 1 calc R . .
C3 C 0.7546(4) 0.0252(2) 0.69154(17) 0.0852(8) Uani 1 1 d . . .
H3 H 0.7386 0.0053 0.7390 0.102 Uiso 1 1 calc R . .
C4 C 0.7288(3) -0.02264(17) 0.62837(17) 0.0764(7) Uani 1 1 d . . .
H4 H 0.6962 -0.0747 0.6319 0.092 Uiso 1 1 calc R . .
C5 C 0.7534(3) 0.00978(13) 0.55813(14) 0.0611(5) Uani 1 1 d . . .
C6 C 0.8047(3) 0.08796(13) 0.55192(13) 0.0581(5) Uani 1 1 d . . .
C7 C 0.8110(3) 0.10011(12) 0.47105(13) 0.0575(5) Uani 1 1 d . . .
C8 C 0.7645(3) 0.02840(13) 0.43282(14) 0.0590(5) Uani 1 1 d . . .
C9 C 0.6837(3) -0.10681(14) 0.46980(19) 0.0803(7) Uani 1 1 d . . .
H9A H 0.5710 -0.1102 0.4312 0.120 Uiso 1 1 calc R . .
H9C H 0.6660 -0.1318 0.5167 0.120 Uiso 1 1 calc R . .
H9B H 0.7827 -0.1322 0.4510 0.120 Uiso 1 1 calc R . .
C10 C 0.7533(3) 0.00512(15) 0.35070(15) 0.0716(6) Uani 1 1 d . . .
H10A H 0.6753 0.0412 0.3172 0.107 Uiso 1 1 calc R . .
H10B H 0.7017 -0.0464 0.3427 0.107 Uiso 1 1 calc R . .
H10C H 0.8758 0.0055 0.3390 0.107 Uiso 1 1 calc R . .
C11 C 0.8630(3) 0.17142(13) 0.43844(13) 0.0609(5) Uani 1 1 d . . .
C12 C 0.8430(3) 0.17796(13) 0.35059(14) 0.0620(5) Uani 1 1 d . . .
C13 C 0.6591(3) 0.19942(12) 0.30285(13) 0.0581(5) Uani 1 1 d . . .
C14 C 0.6342(4) 0.19573(15) 0.22246(14) 0.0758(6) Uani 1 1 d . . .
H14 H 0.7317 0.1799 0.1994 0.091 Uiso 1 1 calc R . .
C15 C 0.4656(5) 0.21554(19) 0.17699(17) 0.0933(9) Uani 1 1 d . . .
H15 H 0.4487 0.2126 0.1231 0.112 Uiso 1 1 calc R . .
C16 C 0.3232(4) 0.23942(19) 0.2106(2) 0.0953(9) Uani 1 1 d . . .
H16 H 0.2096 0.2529 0.1794 0.114 Uiso 1 1 calc R . .
C17 C 0.3459(4) 0.24376(16) 0.2903(2) 0.0839(8) Uani 1 1 d . . .
H17 H 0.2482 0.2603 0.3129 0.101 Uiso 1 1 calc R . .
C18 C 0.5138(3) 0.22351(14) 0.33640(15) 0.0669(6) Uani 1 1 d . . .
H18 H 0.5294 0.2261 0.3902 0.080 Uiso 1 1 calc R . .
C19 C 0.9076(4) 0.37394(14) 0.51770(15) 0.0746(7) Uani 1 1 d . . .
C20 C 0.7184(5) 0.37766(17) 0.5102(2) 0.0991(9) Uani 1 1 d . . .
H20 H 0.6426 0.3444 0.4758 0.119 Uiso 1 1 calc R . .
C21 C 0.6402(6) 0.4298(2) 0.5529(3) 0.1128(11) Uani 1 1 d . . .
H21 H 0.5115 0.4314 0.5476 0.135 Uiso 1 1 calc R . .
C22 C 0.7500(7) 0.48068(18) 0.60418(18) 0.1029(11) Uani 1 1 d . . .
C23 C 0.9364(7) 0.4748(2) 0.6112(2) 0.1188(13) Uani 1 1 d . . .
H23 H 1.0123 0.5077 0.6460 0.143 Uiso 1 1 calc R . .
C24 C 1.0191(5) 0.42227(19) 0.56919(19) 0.0994(9) Uani 1 1 d . . .
H24 H 1.1480 0.4197 0.5757 0.119 Uiso 1 1 calc R . .
C25 C 0.6621(9) 0.5401(3) 0.6490(2) 0.1505(19) Uani 1 1 d . . .
H25B H 0.6287 0.5855 0.6173 0.226 Uiso 1 1 calc R . .
H25C H 0.7491 0.5543 0.6953 0.226 Uiso 1 1 calc R . .
H25A H 0.5526 0.5182 0.6627 0.226 Uiso 1 1 calc R . .

loop_
_atom_site_aniso_label
_atom_site_aniso_U_11
_atom_site_aniso_U_22
_atom_site_aniso_U_33
_atom_site_aniso_U_23
_atom_site_aniso_U_13
_atom_site_aniso_U_12
S1 0.0841(4) 0.0638(4) 0.0652(3) 0.0034(3) -0.0087(3) -0.0105(3)
O1 0.0635(10) 0.0992(13) 0.0841(11) 0.0001(9) 0.0158(9) 0.0074(9)
O2 0.1171(14) 0.0725(11) 0.0652(10) 0.0068(8) -0.0039(10) -0.0182(10)
O3 0.0768(12) 0.0990(14) 0.1000(14) -0.0018(11) -0.0050(10) -0.0155(10)
N1 0.0523(9) 0.0542(10) 0.0766(12) 0.0001(9) 0.0023(8) 0.0038(8)
N2 0.0805(12) 0.0581(11) 0.0624(11) 0.0022(9) -0.0100(9) -0.0014(9)
C1 0.0643(13) 0.0806(16) 0.0597(14) -0.0042(11) -0.0015(11) 0.0088(11)
C2 0.0723(16) 0.115(2) 0.0613(15) -0.0081(15) 0.0016(12) 0.0135(15)
C3 0.0690(15) 0.117(2) 0.0668(16) 0.0169(16) 0.0071(12) 0.0077(15)
C4 0.0549(13) 0.0869(17) 0.0835(18) 0.0188(15) 0.0045(11) 0.0060(12)
C5 0.0448(10) 0.0664(14) 0.0680(14) 0.0094(11) 0.0015(9) 0.0083(9)
C6 0.0449(10) 0.0636(13) 0.0609(13) 0.0011(10) -0.0012(9) 0.0100(9)
C7 0.0527(11) 0.0570(12) 0.0583(12) -0.0009(9) 0.0000(9) 0.0059(9)
C8 0.0433(10) 0.0606(13) 0.0683(13) -0.0023(11) -0.0004(9) 0.0063(9)
C9 0.0638(14) 0.0576(14) 0.114(2) -0.0020(13) 0.0053(14) -0.0013(11)
C10 0.0659(13) 0.0733(15) 0.0708(15) -0.0144(11) 0.0018(11) 0.0031(11)
C11 0.0525(11) 0.0622(13) 0.0623(12) 0.0024(10) -0.0026(9) 0.0063(9)
C12 0.0578(12) 0.0586(13) 0.0650(13) -0.0019(10) 0.0012(10) -0.0031(10)
C13 0.0580(12) 0.0531(12) 0.0588(12) -0.0001(9) 0.0008(9) -0.0021(9)
C14 0.0843(16) 0.0766(16) 0.0616(14) -0.0004(12) 0.0030(12) 0.0024(12)
C15 0.099(2) 0.103(2) 0.0646(15) 0.0038(14) -0.0173(15) 0.0084(17)
C16 0.0753(18) 0.096(2) 0.098(2) 0.0136(17) -0.0234(16) 0.0065(15)
C17 0.0583(14) 0.0811(17) 0.108(2) 0.0073(15) 0.0060(14) 0.0023(12)
C18 0.0588(13) 0.0693(14) 0.0696(14) 0.0015(11) 0.0054(11) -0.0022(10)
C19 0.0910(18) 0.0552(13) 0.0659(14) 0.0090(11) -0.0121(12) -0.0100(12)
C20 0.104(2) 0.0668(17) 0.121(2) -0.0159(17) 0.0081(19) -0.0106(15)
C21 0.126(3) 0.075(2) 0.142(3) 0.003(2) 0.039(2) -0.0025(19)
C22 0.178(4) 0.0668(18) 0.0641(17) 0.0156(14) 0.026(2) 0.015(2)
C23 0.176(4) 0.087(2) 0.073(2) -0.0134(16) -0.024(2) 0.007(2)
C24 0.113(2) 0.0847(19) 0.0823(18) -0.0129(16) -0.0247(16) -0.0072(17)
C25 0.259(6) 0.114(3) 0.085(2) 0.008(2) 0.052(3) 0.041(3)

loop_
_atom_type_symbol
_atom_type_description
_atom_type_scat_dispersion_real
_atom_type_scat_dispersion_imag
_atom_type_scat_source
C C 0.0181 0.0091 'International Tables Vol C Tables 4.2.6.8 and 6.1.1.4'
H H 0.0000 0.0000 'International Tables Vol C Tables 4.2.6.8 and 6.1.1.4'
O O 0.0492 0.0322 'International Tables Vol C Tables 4.2.6.8 and 6.1.1.4'
S S 0.3331 0.5567 'International Tables Vol C Tables 4.2.6.8 and 6.1.1.4'
N N 0.0311 0.0180 'International Tables Vol C Tables 4.2.6.8 and 6.1.1.4'

loop_
_geom_angle_atom_site_label_1
_geom_angle_atom_site_label_2
_geom_angle_atom_site_label_3
_geom_angle
_geom_angle_site_symmetry_1
_geom_angle_site_symmetry_3
_geom_angle_publ_flag
O2 S1 O3 117.33(13) . . ?
O2 S1 N2 113.17(10) . . ?
O3 S1 N2 107.35(11) . . ?
O2 S1 C19 108.55(12) . . ?
O3 S1 C19 109.05(13) . . ?
N2 S1 C19 99.94(11) . . ?
C8 N1 C5 109.97(18) . . ?
C8 N1 C9 125.6(2) . . ?
C5 N1 C9 124.4(2) . . ?
C11 N2 S1 123.15(17) . . ?
C2 C1 C6 118.4(3) . . ?
C2 C1 H1 120.8 . . ?
C6 C1 H1 120.8 . . ?
C1 C2 C3 121.3(3) . . ?
C1 C2 H2 119.4 . . ?
C3 C2 H2 119.4 . . ?
C4 C3 C2 121.9(3) . . ?
C4 C3 H3 119.0 . . ?
C2 C3 H3 119.0 . . ?
C3 C4 C5 117.2(3) . . ?
C3 C4 H4 121.4 . . ?
C5 C4 H4 121.4 . . ?
N1 C5 C4 129.1(2) . . ?
N1 C5 C6 108.67(19) . . ?
C4 C5 C6 122.2(2) . . ?
C1 C6 C5 119.0(2) . . ?
C1 C6 C7 134.9(2) . . ?
C5 C6 C7 106.0(2) . . ?
C8 C7 C11 127.8(2) . . ?
C8 C7 C6 106.84(19) . . ?
C11 C7 C6 125.4(2) . . ?
N1 C8 C7 108.5(2) . . ?
N1 C8 C10 120.2(2) . . ?
C7 C8 C10 131.2(2) . . ?
N1 C9 H9A 109.5 . . ?
N1 C9 H9C 109.5 . . ?
H9A C9 H9C 109.5 . . ?
N1 C9 H9B 109.5 . . ?
H9A C9 H9B 109.5 . . ?
H9C C9 H9B 109.5 . . ?
C8 C10 H10A 109.5 . . ?
C8 C10 H10B 109.5 . . ?
H10A C10 H10B 109.5 . . ?
C8 C10 H10C 109.5 . . ?
H10A C10 H10C 109.5 . . ?
H10B C10 H10C 109.5 . . ?
N2 C11 C7 117.6(2) . . ?
N2 C11 C12 123.2(2) . . ?
C7 C11 C12 119.16(19) . . ?
O1 C12 C13 123.4(2) . . ?
O1 C12 C11 117.7(2) . . ?
C13 C12 C11 118.87(19) . . ?
C18 C13 C14 119.5(2) . . ?
C18 C13 C12 121.7(2) . . ?
C14 C13 C12 118.9(2) . . ?
C15 C14 C13 120.0(3) . . ?
C15 C14 H14 120.0 . . ?
C13 C14 H14 120.0 . . ?
C16 C15 C14 120.2(3) . . ?
C16 C15 H15 119.9 . . ?
C14 C15 H15 119.9 . . ?
C15 C16 C17 120.6(3) . . ?
C15 C16 H16 119.7 . . ?
C17 C16 H16 119.7 . . ?
C18 C17 C16 119.7(3) . . ?
C18 C17 H17 120.1 . . ?
C16 C17 H17 120.1 . . ?
C17 C18 C13 120.1(2) . . ?
C17 C18 H18 120.0 . . ?
C13 C18 H18 120.0 . . ?
C20 C19 C24 119.7(3) . . ?
C20 C19 S1 119.8(2) . . ?
C24 C19 S1 120.4(3) . . ?
C21 C20 C19 120.4(3) . . ?
C21 C20 H20 119.8 . . ?
C19 C20 H20 119.8 . . ?
C20 C21 C22 121.0(4) . . ?
C20 C21 H21 119.5 . . ?
C22 C21 H21 119.5 . . ?
C23 C22 C21 117.2(3) . . ?
C23 C22 C25 122.2(4) . . ?
C21 C22 C25 120.6(5) . . ?
C22 C23 C24 123.0(3) . . ?
C22 C23 H23 118.5 . . ?
C24 C23 H23 118.5 . . ?
C19 C24 C23 118.6(4) . . ?
C19 C24 H24 120.7 . . ?
C23 C24 H24 120.7 . . ?
C22 C25 H25B 109.5 . . ?
C22 C25 H25C 109.5 . . ?
H25B C25 H25C 109.5 . . ?
C22 C25 H25A 109.5 . . ?
H25B C25 H25A 109.5 . . ?
H25C C25 H25A 109.5 . . ?

loop_
_geom_bond_atom_site_label_1
_geom_bond_atom_site_label_2
_geom_bond_distance
_geom_bond_site_symmetry_2
_geom_bond_publ_flag
S1 O2 1.4265(19) . ?
S1 O3 1.431(2) . ?
S1 N2 1.633(2) . ?
S1 C19 1.759(3) . ?
O1 C12 1.213(3) . ?
N1 C8 1.355(3) . ?
N1 C5 1.380(3) . ?
N1 C9 1.467(3) . ?
N2 C11 1.311(3) . ?
C1 C2 1.383(4) . ?
C1 C6 1.396(3) . ?
C1 H1 0.9300 . ?
C2 C3 1.386(4) . ?
C2 H2 0.9300 . ?
C3 C4 1.362(4) . ?
C3 H3 0.9300 . ?
C4 C5 1.397(4) . ?
C4 H4 0.9300 . ?
C5 C6 1.403(3) . ?
C6 C7 1.445(3) . ?
C7 C8 1.410(3) . ?
C7 C11 1.434(3) . ?
C8 C10 1.482(4) . ?
C9 H9A 0.9600 . ?
C9 H9C 0.9600 . ?
C9 H9B 0.9600 . ?
C10 H10A 0.9600 . ?
C10 H10B 0.9600 . ?
C10 H10C 0.9600 . ?
C11 C12 1.524(3) . ?
C12 C13 1.485(3) . ?
C13 C18 1.379(3) . ?
C13 C14 1.388(4) . ?
C14 C15 1.374(4) . ?
C14 H14 0.9300 . ?
C15 C16 1.360(5) . ?
C15 H15 0.9300 . ?
C16 C17 1.378(5) . ?
C16 H16 0.9300 . ?
C17 C18 1.376(4) . ?
C17 H17 0.9300 . ?
C18 H18 0.9300 . ?
C19 C20 1.369(5) . ?
C19 C24 1.370(4) . ?
C20 C21 1.365(5) . ?
C20 H20 0.9300 . ?
C21 C22 1.389(6) . ?
C21 H21 0.9300 . ?
C22 C23 1.351(6) . ?
C22 C25 1.508(5) . ?
C23 C24 1.380(6) . ?
C23 H23 0.9300 . ?
C24 H24 0.9300 . ?
C25 H25B 0.9600 . ?
C25 H25C 0.9600 . ?
C25 H25A 0.9600 . ?

loop_
_cod_related_entry_id
_cod_related_entry_database
_cod_related_entry_code
1 ChemSpider 30653256
